data_7115852
loop_
_publ_author_name
'Nicole Harmgarth'
'Cristian G. Hrib'
'Volker Lorenz'
'Liane Hilfert'
'Frank T. Edelmann'

_publ_section_title
;
 Unprecedented formation of polycyclic diazadiborepine derivatives through
 cage deboronation of m-carborane
;
_journal_name_full Chem.Commun.
_journal_page_first 13239
_journal_paper_doi 10.1039/C4cc06261B
_journal_volume 50
_journal_year 2014
_chemical_formula_sum 'C24 H55 B10 Li N4 O2'
_chemical_formula_weight 546.76
_chemical_name_systematic
; 
 ? 
;
_space_group_IT_number 2
_symmetry_cell_setting triclinic
_symmetry_space_group_name_Hall '-P 1'
_symmetry_space_group_name_H-M 'P -1'
_atom_sites_solution_hydrogens geom
_atom_sites_solution_primary direct
_atom_sites_solution_secondary difmap
_audit_creation_method SHELXL-97
_cell_angle_alpha 81.66(3)
_cell_angle_beta 71.23(3)
_cell_angle_gamma 75.56(3)
_cell_formula_units_Z 2
_cell_length_a 11.176(2)
_cell_length_b 11.555(2)
_cell_length_c 14.069(3)
_cell_measurement_reflns_used 25812
_cell_measurement_temperature 153(2)
_cell_measurement_theta_max 29.54
_cell_measurement_theta_min 1.97
_cell_volume 1661.7(6)
_computing_cell_refinement 'STOE X-AREA'
_computing_data_collection 'STOE X-AREA'
_computing_data_reduction 'STOE X-RED'
_computing_molecular_graphics 'Bruker SHELXTL'
_computing_publication_material 'Bruker SHELXTL'
_computing_structure_refinement 'SHELXL-97 (Sheldrick, 1997)'
_computing_structure_solution 'SHELXS-97 (Sheldrick, 1990)'
_diffrn_ambient_temperature 153(2)
_diffrn_detector_area_resol_mean 6.67
_diffrn_measured_fraction_theta_full 0.995
_diffrn_measured_fraction_theta_max 0.995
_diffrn_measurement_device_type 'STOE IPDS 2T'
_diffrn_measurement_method 'rotation method'
_diffrn_radiation_monochromator graphite
_diffrn_radiation_source 'fine-focus sealed tube'
_diffrn_radiation_type MoK\a
_diffrn_radiation_wavelength 0.71073
_diffrn_reflns_av_R_equivalents 0.0745
_diffrn_reflns_av_sigmaI/netI 0.0804
_diffrn_reflns_limit_h_max 14
_diffrn_reflns_limit_h_min -14
_diffrn_reflns_limit_k_max 13
_diffrn_reflns_limit_k_min -15
_diffrn_reflns_limit_l_max 18
_diffrn_reflns_limit_l_min -18
_diffrn_reflns_number 17222
_diffrn_reflns_theta_full 28.28
_diffrn_reflns_theta_max 28.28
_diffrn_reflns_theta_min 2.30
_exptl_absorpt_coefficient_mu 0.063
_exptl_absorpt_correction_type none
_exptl_crystal_colour colourless
_exptl_crystal_density_diffrn 1.093
_exptl_crystal_density_method 'not measured'
_exptl_crystal_description prism
_exptl_crystal_F_000 592
_exptl_crystal_size_max 0.56
_exptl_crystal_size_mid 0.42
_exptl_crystal_size_min 0.28
_refine_diff_density_max 0.410
_refine_diff_density_min -0.323
_refine_diff_density_rms 0.046
_refine_ls_extinction_method none
_refine_ls_goodness_of_fit_ref 0.946
_refine_ls_hydrogen_treatment mixed
_refine_ls_matrix_type full
_refine_ls_number_parameters 414
_refine_ls_number_reflns 8220
_refine_ls_number_restraints 0
_refine_ls_restrained_S_all 0.946
_refine_ls_R_factor_all 0.0906
_refine_ls_R_factor_gt 0.0541
_refine_ls_shift/su_max 0.000
_refine_ls_shift/su_mean 0.000
_refine_ls_structure_factor_coef Fsqd
_refine_ls_weighting_details 'calc w=1/[\s^2^(Fo^2^)+(0.0685P)^2^+0.0000P] where P=(Fo^2^+2Fc^2^)/3'
_refine_ls_weighting_scheme calc
_refine_ls_wR_factor_gt 0.1244
_refine_ls_wR_factor_ref 0.1377
_reflns_number_gt 5415
_reflns_number_total 8220
_reflns_threshold_expression >2sigma(I)
_cod_data_source_file c4cc06261b2.cif
_cod_data_source_block ip364
_cod_original_cell_volume 1661.8(6)
_cod_original_sg_symbol_H-M P-1
_cod_database_code 7115852

loop_
_symmetry_equiv_pos_as_xyz
'x, y, z'
'-x, -y, -z'

loop_
_atom_site_label
_atom_site_type_symbol
_atom_site_fract_x
_atom_site_fract_y
_atom_site_fract_z
_atom_site_U_iso_or_equiv
_atom_site_adp_type
_atom_site_occupancy
_atom_site_symmetry_multiplicity
_atom_site_calc_flag
_atom_site_refinement_flags
N1 N 0.42856(13) 1.08311(11) 0.22064(9) 0.0286(3) Uani 1 1 d .
N2 N 0.59786(12) 0.90469(10) 0.20891(9) 0.0268(3) Uani 1 1 d .
N3 N 0.52846(13) 0.70445(10) 0.21914(9) 0.0280(3) Uani 1 1 d .
N4 N 0.35282(13) 0.69296(11) 0.17222(10) 0.0310(3) Uani 1 1 d .
O1 O 0.22138(11) 1.30795(10) 0.36735(9) 0.0393(3) Uani 1 1 d .
O2 O 0.10976(12) 1.22068(9) 0.22722(9) 0.0374(3) Uani 1 1 d .
C1 C 0.39373(15) 0.91346(12) 0.34037(11) 0.0272(3) Uani 1 1 d .
C2 C 0.37850(17) 0.70589(14) 0.46137(12) 0.0339(3) Uani 1 1 d .
H2L H 0.4229(19) 0.6337(18) 0.4836(14) 0.044(5) Uiso 1 1 d .
C3 C 0.47505(15) 0.97655(12) 0.25282(11) 0.0263(3) Uani 1 1 d .
C4 C 0.49321(16) 1.13747(13) 0.12205(12) 0.0330(3) Uani 1 1 d .
H4 H 0.5804 1.0856 0.0930 0.040 Uiso 1 1 calc R
C5 C 0.41012(19) 1.14600(18) 0.05323(13) 0.0450(4) Uani 1 1 d .
H5A H 0.4020 1.0655 0.0457 0.068 Uiso 1 1 calc R
H5B H 0.4508 1.1826 -0.0129 0.068 Uiso 1 1 calc R
H5C H 0.3240 1.1954 0.0825 0.068 Uiso 1 1 calc R
C6 C 0.5085(2) 1.26062(15) 0.13555(15) 0.0490(5) Uani 1 1 d .
H6A H 0.5625 1.2525 0.1799 0.073 Uiso 1 1 calc R
H6B H 0.4232 1.3108 0.1655 0.073 Uiso 1 1 calc R
H6C H 0.5497 1.2979 0.0699 0.073 Uiso 1 1 calc R
C7 C 0.71330(15) 0.95743(13) 0.19042(11) 0.0295(3) Uani 1 1 d .
H7 H 0.6820 1.0463 0.1919 0.035 Uiso 1 1 calc R
C8 C 0.77836(18) 0.91527(16) 0.27313(13) 0.0398(4) Uani 1 1 d .
H8A H 0.7146 0.9330 0.3387 0.060 Uiso 1 1 calc R
H8B H 0.8485 0.9570 0.2622 0.060 Uiso 1 1 calc R
H8C H 0.8138 0.8287 0.2717 0.060 Uiso 1 1 calc R
C9 C 0.80982(16) 0.93193(15) 0.08730(12) 0.0353(4) Uani 1 1 d .
H9A H 0.7661 0.9605 0.0354 0.053 Uiso 1 1 calc R
H9B H 0.8452 0.8455 0.0843 0.053 Uiso 1 1 calc R
H9C H 0.8803 0.9734 0.0758 0.053 Uiso 1 1 calc R
C10 C 0.39340(15) 0.74000(12) 0.22935(11) 0.0280(3) Uani 1 1 d .
C11 C 0.58214(16) 0.57334(13) 0.20386(12) 0.0332(3) Uani 1 1 d .
H11 H 0.5064 0.5347 0.2215 0.040 Uiso 1 1 calc R
C12 C 0.65752(19) 0.55003(15) 0.09540(13) 0.0428(4) Uani 1 1 d .
H12A H 0.6034 0.5882 0.0520 0.064 Uiso 1 1 calc R
H12B H 0.6827 0.4635 0.0881 0.064 Uiso 1 1 calc R
H12C H 0.7353 0.5832 0.0759 0.064 Uiso 1 1 calc R
C13 C 0.66080(19) 0.51480(15) 0.27572(14) 0.0435(4) Uani 1 1 d .
H13A H 0.6084 0.5315 0.3450 0.065 Uiso 1 1 calc R
H13B H 0.7388 0.5473 0.2587 0.065 Uiso 1 1 calc R
H13C H 0.6857 0.4280 0.2697 0.065 Uiso 1 1 calc R
C14 C 0.21432(16) 0.71381(14) 0.18479(12) 0.0339(3) Uani 1 1 d .
H14 H 0.1640 0.7509 0.2499 0.041 Uiso 1 1 calc R
C15 C 0.1810(2) 0.59391(16) 0.18595(15) 0.0454(4) Uani 1 1 d .
H15A H 0.1997 0.5417 0.2432 0.068 Uiso 1 1 calc R
H15B H 0.2330 0.5563 0.1232 0.068 Uiso 1 1 calc R
H15C H 0.0889 0.6063 0.1922 0.068 Uiso 1 1 calc R
C16 C 0.18494(19) 0.79845(17) 0.09779(14) 0.0449(4) Uani 1 1 d .
H16A H 0.2060 0.8754 0.0996 0.067 Uiso 1 1 calc R
H16B H 0.0929 0.8111 0.1038 0.067 Uiso 1 1 calc R
H16C H 0.2371 0.7634 0.0340 0.067 Uiso 1 1 calc R
C17 C 0.3100(2) 1.33508(19) 0.41220(16) 0.0509(5) Uani 1 1 d .
H17A H 0.3541 1.3974 0.3699 0.061 Uiso 1 1 calc R
H17B H 0.3764 1.2625 0.4199 0.061 Uiso 1 1 calc R
C18 C 0.2279(2) 1.37982(17) 0.51426(16) 0.0517(5) Uani 1 1 d .
H18A H 0.2016 1.4683 0.5107 0.062 Uiso 1 1 calc R
H18B H 0.2749 1.3528 0.5651 0.062 Uiso 1 1 calc R
C19 C 0.1113(2) 1.32306(17) 0.53862(14) 0.0491(5) Uani 1 1 d .
H19A H 0.1303 1.2385 0.5651 0.059 Uiso 1 1 calc R
H19B H 0.0347 1.3683 0.5873 0.059 Uiso 1 1 calc R
C20 C 0.09328(18) 1.33303(17) 0.43707(13) 0.0432(4) Uani 1 1 d .
H20A H 0.0437 1.2745 0.4336 0.052 Uiso 1 1 calc R
H20B H 0.0461 1.4146 0.4217 0.052 Uiso 1 1 calc R
C21 C 0.0578(2) 1.33876(14) 0.18897(15) 0.0435(4) Uani 1 1 d .
H21A H 0.1278 1.3824 0.1550 0.052 Uiso 1 1 calc R
H21B H -0.0060 1.3857 0.2443 0.052 Uiso 1 1 calc R
C22 C -0.0060(2) 1.31895(17) 0.11579(15) 0.0503(5) Uani 1 1 d .
H22A H 0.0570 1.3050 0.0483 0.060 Uiso 1 1 calc R
H22B H -0.0773 1.3877 0.1100 0.060 Uiso 1 1 calc R
C23 C -0.0570(2) 1.20719(18) 0.16379(16) 0.0511(5) Uani 1 1 d .
H23A H -0.1397 1.2272 0.2180 0.061 Uiso 1 1 calc R
H23B H -0.0696 1.1639 0.1132 0.061 Uiso 1 1 calc R
C24 C 0.04897(19) 1.13523(15) 0.20517(14) 0.0407(4) Uani 1 1 d .
H24A H 0.0130 1.0867 0.2671 0.049 Uiso 1 1 calc R
H24B H 0.1125 1.0807 0.1552 0.049 Uiso 1 1 calc R
B3 B 0.45874(19) 0.81266(16) 0.41120(13) 0.0312(4) Uani 1 1 d .
H3L H 0.5629(18) 0.7942(15) 0.4021(13) 0.036(5) Uiso 1 1 d .
B4 B 0.35494(18) 0.95127(16) 0.46098(13) 0.0318(4) Uani 1 1 d .
H4L H 0.3860(18) 1.0282(16) 0.4767(13) 0.038(5) Uiso 1 1 d .
B5 B 0.24123(18) 0.97071(15) 0.39522(13) 0.0303(4) Uani 1 1 d .
H5L H 0.1816(17) 1.0599(15) 0.3704(13) 0.034(4) Uiso 1 1 d .
B6 B 0.29704(17) 0.84677(15) 0.30513(13) 0.0283(3) Uani 1 1 d .
H6L H 0.2395(17) 0.9017(15) 0.2553(12) 0.033(4) Uiso 1 1 d .
B7 B 0.34840(19) 0.81681(18) 0.53648(14) 0.0360(4) Uani 1 1 d .
H7L H 0.3754(17) 0.7976(15) 0.6085(13) 0.034(4) Uiso 1 1 d .
B8 B 0.20140(19) 0.91259(17) 0.51846(14) 0.0346(4) Uani 1 1 d .
H8L H 0.1231(18) 0.9651(16) 0.5764(14) 0.041(5) Uiso 1 1 d .
B9 B 0.16452(19) 0.84056(16) 0.42850(14) 0.0323(4) Uani 1 1 d .
H9 H 0.0635(18) 0.8536(16) 0.4230(13) 0.037(5) Uiso 1 1 d .
B10 B 0.27994(19) 0.70944(16) 0.40106(14) 0.0334(4) Uani 1 1 d .
H10L H 0.2591(17) 0.6299(15) 0.3798(13) 0.034(4) Uiso 1 1 d .
B11 B 0.61820(18) 0.77706(15) 0.20761(13) 0.0290(4) Uani 1 1 d .
H11L H 0.7217(17) 0.7283(15) 0.1879(12) 0.033(4) Uiso 1 1 d .
B12 B 0.22342(19) 0.75562(17) 0.52683(14) 0.0357(4) Uani 1 1 d .
H12L H 0.1717(18) 0.7002(17) 0.5896(14) 0.043(5) Uiso 1 1 d .
Li Li 0.2530(3) 1.1818(2) 0.2837(2) 0.0371(6) Uani 1 1 d .

loop_
_atom_site_aniso_label
_atom_site_aniso_U_11
_atom_site_aniso_U_22
_atom_site_aniso_U_33
_atom_site_aniso_U_23
_atom_site_aniso_U_13
_atom_site_aniso_U_12
N1 0.0339(7) 0.0230(6) 0.0269(6) -0.0021(5) -0.0073(5) -0.0049(5)
N2 0.0263(7) 0.0243(6) 0.0276(6) -0.0037(5) -0.0054(5) -0.0037(5)
N3 0.0302(7) 0.0203(6) 0.0308(6) -0.0040(5) -0.0078(5) -0.0009(5)
N4 0.0348(7) 0.0249(6) 0.0329(7) -0.0036(5) -0.0097(6) -0.0057(5)
O1 0.0325(6) 0.0396(6) 0.0444(7) -0.0148(5) -0.0057(5) -0.0061(5)
O2 0.0400(7) 0.0256(5) 0.0485(7) -0.0034(5) -0.0181(6) -0.0039(5)
C1 0.0287(8) 0.0244(7) 0.0265(7) -0.0043(5) -0.0062(6) -0.0031(6)
C2 0.0346(9) 0.0287(8) 0.0316(8) 0.0030(6) -0.0063(7) -0.0024(6)
C3 0.0295(8) 0.0233(7) 0.0260(7) -0.0056(5) -0.0079(6) -0.0036(6)
C4 0.0351(9) 0.0263(7) 0.0313(8) 0.0003(6) -0.0055(7) -0.0025(6)
C5 0.0445(11) 0.0508(10) 0.0339(9) 0.0029(7) -0.0112(8) -0.0037(8)
C6 0.0584(13) 0.0303(9) 0.0493(11) 0.0017(7) -0.0031(9) -0.0133(8)
C7 0.0304(8) 0.0276(7) 0.0304(8) -0.0038(6) -0.0071(6) -0.0075(6)
C8 0.0399(10) 0.0488(10) 0.0346(9) -0.0042(7) -0.0134(8) -0.0128(8)
C9 0.0335(9) 0.0366(8) 0.0331(8) -0.0039(6) -0.0050(7) -0.0083(7)
C10 0.0327(8) 0.0210(6) 0.0282(7) 0.0002(5) -0.0075(6) -0.0052(6)
C11 0.0376(9) 0.0206(7) 0.0390(9) -0.0047(6) -0.0102(7) -0.0023(6)
C12 0.0509(11) 0.0302(8) 0.0429(10) -0.0111(7) -0.0134(8) 0.0033(7)
C13 0.0524(12) 0.0283(8) 0.0442(10) -0.0026(7) -0.0164(9) 0.0039(7)
C14 0.0370(9) 0.0307(8) 0.0361(8) -0.0042(6) -0.0113(7) -0.0095(7)
C15 0.0482(11) 0.0389(9) 0.0541(11) -0.0086(8) -0.0145(9) -0.0164(8)
C16 0.0413(10) 0.0485(10) 0.0450(10) 0.0018(8) -0.0170(8) -0.0072(8)
C17 0.0447(11) 0.0501(11) 0.0633(13) -0.0116(9) -0.0198(10) -0.0108(9)
C18 0.0671(14) 0.0377(9) 0.0559(12) -0.0076(8) -0.0291(11) -0.0047(9)
C19 0.0609(13) 0.0421(10) 0.0432(10) -0.0026(8) -0.0143(9) -0.0111(9)
C20 0.0379(10) 0.0432(9) 0.0391(9) -0.0051(7) -0.0033(8) -0.0015(7)
C21 0.0529(12) 0.0243(8) 0.0537(11) 0.0010(7) -0.0209(9) -0.0048(7)
C22 0.0594(13) 0.0407(10) 0.0487(11) -0.0039(8) -0.0231(10) 0.0025(9)
C23 0.0486(12) 0.0530(11) 0.0587(12) -0.0106(9) -0.0238(10) -0.0092(9)
C24 0.0496(11) 0.0323(8) 0.0427(9) -0.0043(7) -0.0141(8) -0.0119(7)
B3 0.0329(10) 0.0308(8) 0.0268(8) -0.0025(7) -0.0075(7) -0.0032(7)
B4 0.0330(10) 0.0341(9) 0.0264(8) -0.0059(7) -0.0065(7) -0.0047(7)
B5 0.0304(9) 0.0271(8) 0.0307(9) -0.0039(6) -0.0065(7) -0.0038(7)
B6 0.0306(9) 0.0238(7) 0.0294(8) -0.0019(6) -0.0081(7) -0.0051(6)
B7 0.0352(10) 0.0410(10) 0.0277(9) -0.0010(7) -0.0068(8) -0.0053(8)
B8 0.0341(10) 0.0355(9) 0.0296(9) -0.0056(7) -0.0045(8) -0.0043(7)
B9 0.0327(10) 0.0299(8) 0.0323(9) -0.0002(7) -0.0073(8) -0.0078(7)
B10 0.0368(10) 0.0281(8) 0.0319(9) 0.0028(7) -0.0064(8) -0.0088(7)
B11 0.0304(9) 0.0264(8) 0.0269(8) -0.0038(6) -0.0067(7) -0.0016(7)
B12 0.0348(10) 0.0345(9) 0.0324(9) 0.0011(7) -0.0052(8) -0.0063(8)
Li 0.0377(16) 0.0288(13) 0.0426(15) -0.0086(11) -0.0115(13) -0.0003(11)

loop_
_atom_type_symbol
_atom_type_description
_atom_type_scat_dispersion_real
_atom_type_scat_dispersion_imag
_atom_type_scat_source
C C 0.0033 0.0016 'International Tables Vol C Tables 4.2.6.8 and 6.1.1.4'
H H 0.0000 0.0000 'International Tables Vol C Tables 4.2.6.8 and 6.1.1.4'
Li Li -0.0003 0.0001 'International Tables Vol C Tables 4.2.6.8 and 6.1.1.4'
B B 0.0013 0.0007 'International Tables Vol C Tables 4.2.6.8 and 6.1.1.4'
N N 0.0061 0.0033 'International Tables Vol C Tables 4.2.6.8 and 6.1.1.4'
O O 0.0106 0.0060 'International Tables Vol C Tables 4.2.6.8 and 6.1.1.4'

loop_
_geom_angle_atom_site_label_1
_geom_angle_atom_site_label_2
_geom_angle_atom_site_label_3
_geom_angle
C3 N1 C4 121.93(13)
C3 N1 Li 125.40(14)
C4 N1 Li 111.96(13)
C3 N2 B11 122.10(13)
C3 N2 C7 117.47(12)
B11 N2 C7 118.15(13)
B11 N3 C10 128.96(12)
B11 N3 C11 117.34(13)
C10 N3 C11 113.04(12)
C10 N4 C14 120.38(13)
C20 O1 C17 108.37(13)
C20 O1 Li 114.67(14)
C17 O1 Li 127.49(14)
C21 O2 C24 109.09(13)
C21 O2 Li 124.78(13)
C24 O2 Li 125.71(12)
C3 C1 B3 120.90(13)
C3 C1 B5 122.54(13)
B3 C1 B5 112.95(13)
C3 C1 B6 111.71(12)
B3 C1 B6 104.81(12)
B5 C1 B6 69.58(11)
C3 C1 B4 122.77(13)
B3 C1 B4 66.19(11)
B5 C1 B4 63.29(11)
B6 C1 B4 120.91(13)
B10 C2 B3 108.29(13)
B10 C2 B12 66.52(12)
B3 C2 B12 114.24(13)
B10 C2 B7 118.37(14)
B3 C2 B7 65.32(11)
B12 C2 B7 63.41(12)
B10 C2 H2L 121.0(12)
B3 C2 H2L 118.1(12)
B12 C2 H2L 118.1(12)
B7 C2 H2L 113.1(11)
N1 C3 N2 126.41(14)
N1 C3 C1 120.42(14)
N2 C3 C1 113.02(12)
N1 C4 C6 109.19(13)
N1 C4 C5 107.87(14)
C6 C4 C5 111.16(15)
N1 C4 H4 109.5
C6 C4 H4 109.5
C5 C4 H4 109.5
C4 C5 H5A 109.5
C4 C5 H5B 109.5
H5A C5 H5B 109.5
C4 C5 H5C 109.5
H5A C5 H5C 109.5
H5B C5 H5C 109.5
C4 C6 H6A 109.5
C4 C6 H6B 109.5
H6A C6 H6B 109.5
C4 C6 H6C 109.5
H6A C6 H6C 109.5
H6B C6 H6C 109.5
N2 C7 C9 111.94(12)
N2 C7 C8 111.52(13)
C9 C7 C8 110.91(14)
N2 C7 H7 107.4
C9 C7 H7 107.4
C8 C7 H7 107.4
C7 C8 H8A 109.5
C7 C8 H8B 109.5
H8A C8 H8B 109.5
C7 C8 H8C 109.5
H8A C8 H8C 109.5
H8B C8 H8C 109.5
C7 C9 H9A 109.5
C7 C9 H9B 109.5
H9A C9 H9B 109.5
C7 C9 H9C 109.5
H9A C9 H9C 109.5
H9B C9 H9C 109.5
N4 C10 N3 116.53(13)
N4 C10 B6 122.16(14)
N3 C10 B6 121.09(13)
N3 C11 C12 112.60(13)
N3 C11 C13 111.34(13)
C12 C11 C13 112.09(14)
N3 C11 H11 106.8
C12 C11 H11 106.8
C13 C11 H11 106.8
C11 C12 H12A 109.5
C11 C12 H12B 109.5
H12A C12 H12B 109.5
C11 C12 H12C 109.5
H12A C12 H12C 109.5
H12B C12 H12C 109.5
C11 C13 H13A 109.5
C11 C13 H13B 109.5
H13A C13 H13B 109.5
C11 C13 H13C 109.5
H13A C13 H13C 109.5
H13B C13 H13C 109.5
N4 C14 C15 108.21(14)
N4 C14 C16 108.45(14)
C15 C14 C16 111.25(14)
N4 C14 H14 109.6
C15 C14 H14 109.6
C16 C14 H14 109.6
C14 C15 H15A 109.5
C14 C15 H15B 109.5
H15A C15 H15B 109.5
C14 C15 H15C 109.5
H15A C15 H15C 109.5
H15B C15 H15C 109.5
C14 C16 H16A 109.5
C14 C16 H16B 109.5
H16A C16 H16B 109.5
C14 C16 H16C 109.5
H16A C16 H16C 109.5
H16B C16 H16C 109.5
O1 C17 C18 105.84(16)
O1 C17 H17A 110.6
C18 C17 H17A 110.6
O1 C17 H17B 110.6
C18 C17 H17B 110.6
H17A C17 H17B 108.7
C17 C18 C19 102.93(16)
C17 C18 H18A 111.2
C19 C18 H18A 111.2
C17 C18 H18B 111.2
C19 C18 H18B 111.2
H18A C18 H18B 109.1
C20 C19 C18 100.43(16)
C20 C19 H19A 111.7
C18 C19 H19A 111.7
C20 C19 H19B 111.7
C18 C19 H19B 111.7
H19A C19 H19B 109.5
O1 C20 C19 105.83(16)
O1 C20 H20A 110.6
C19 C20 H20A 110.6
O1 C20 H20B 110.6
C19 C20 H20B 110.6
H20A C20 H20B 108.7
O2 C21 C22 105.47(14)
O2 C21 H21A 110.6
C22 C21 H21A 110.6
O2 C21 H21B 110.6
C22 C21 H21B 110.6
H21A C21 H21B 108.8
C21 C22 C23 101.97(15)
C21 C22 H22A 111.4
C23 C22 H22A 111.4
C21 C22 H22B 111.4
C23 C22 H22B 111.4
H22A C22 H22B 109.2
C24 C23 C22 102.40(16)
C24 C23 H23A 111.3
C22 C23 H23A 111.3
C24 C23 H23B 111.3
C22 C23 H23B 111.3
H23A C23 H23B 109.2
O2 C24 C23 106.24(14)
O2 C24 H24A 110.5
C23 C24 H24A 110.5
O2 C24 H24B 110.5
C23 C24 H24B 110.5
H24A C24 H24B 108.7
C1 B3 C2 114.67(14)
C1 B3 B7 108.11(13)
C2 B3 B7 58.19(11)
C1 B3 B4 59.47(10)
C2 B3 B4 106.94(13)
B7 B3 B4 58.20(11)
C1 B3 H3L 121.6(9)
C2 B3 H3L 119.0(9)
B7 B3 H3L 118.3(9)
B4 B3 H3L 120.1(9)
C1 B4 B5 56.46(10)
C1 B4 B7 105.77(13)
B5 B4 B7 107.41(14)
C1 B4 B8 102.80(13)
B5 B4 B8 58.30(11)
B7 B4 B8 61.45(11)
C1 B4 B3 54.34(9)
B5 B4 B3 98.71(12)
B7 B4 B3 60.50(11)
B8 B4 B3 103.23(13)
C1 B4 H4L 120.2(9)
B5 B4 H4L 121.6(9)
B7 B4 H4L 125.4(9)
B8 B4 H4L 126.6(9)
B3 B4 H4L 126.7(10)
C1 B5 B8 108.49(13)
C1 B5 B4 60.25(10)
B8 B5 B4 61.74(11)
C1 B5 B9 104.05(12)
B8 B5 B9 60.89(11)
B4 B5 B9 108.54(13)
C1 B5 B6 56.70(9)
B8 B5 B6 110.83(12)
B4 B5 B6 107.99(12)
B9 B5 B6 60.61(10)
C1 B5 Li 92.32(12)
B8 B5 Li 141.31(12)
B4 B5 Li 105.77(12)
B9 B5 Li 145.69(12)
B6 B5 Li 107.86(11)
C1 B5 H5L 126.0(9)
B8 B5 H5L 121.3(9)
B4 B5 H5L 127.4(8)
B9 B5 H5L 117.1(9)
B6 B5 H5L 116.1(8)
Li B5 H5L 34.9(9)
C10 B6 C1 107.38(12)
C10 B6 B9 131.86(12)
C1 B6 B9 99.75(11)
C10 B6 B5 160.97(14)
C1 B6 B5 53.72(9)
B9 B6 B5 58.14(10)
C10 B6 B10 81.41(10)
C1 B6 B10 103.20(12)
B9 B6 B10 53.68(9)
B5 B6 B10 99.77(11)
C10 B6 H6L 100.9(8)
C1 B6 H6L 117.6(9)
B9 B6 H6L 100.6(9)
B5 B6 H6L 91.5(8)
B10 B6 H6L 135.7(9)
C2 B7 B4 108.15(13)
C2 B7 B12 58.22(11)
B4 B7 B12 110.00(14)
C2 B7 B3 56.49(10)
B4 B7 B3 61.31(11)
B12 B7 B3 103.32(13)
C2 B7 B8 102.88(13)
B4 B7 B8 60.10(11)
B12 B7 B8 59.04(11)
B3 B7 B8 102.85(13)
C2 B7 H7L 120.1(9)
B4 B7 H7L 124.0(9)
B12 B7 H7L 118.5(9)
B3 B7 H7L 126.2(9)
B8 B7 H7L 126.6(9)
B5 B8 B12 111.79(13)
B5 B8 B4 59.96(11)
B12 B8 B4 108.78(14)
B5 B8 B7 106.34(14)
B12 B8 B7 59.24(11)
B4 B8 B7 58.45(11)
B5 B8 B9 62.82(10)
B12 B8 B9 59.91(11)
B4 B8 B9 108.67(13)
B7 B8 B9 104.77(13)
B5 B8 H8L 119.8(10)
B12 B8 H8L 119.6(10)
B4 B8 H8L 122.8(10)
B7 B8 H8L 125.6(9)
B9 B8 H8L 120.7(10)
B10 B9 B12 61.26(11)
B10 B9 B8 107.81(13)
B12 B9 B8 58.65(10)
B10 B9 B5 110.49(13)
B12 B9 B5 105.38(13)
B8 B9 B5 56.29(10)
B10 B9 B6 64.44(11)
B12 B9 B6 112.57(13)
B8 B9 B6 107.61(13)
B5 B9 B6 61.25(10)
B10 B9 H9 123.1(9)
B12 B9 H9 125.7(9)
B8 B9 H9 122.9(9)
B5 B9 H9 118.0(9)
B6 B9 H9 116.1(9)
C2 B10 B9 106.09(14)
C2 B10 B12 59.27(11)
B9 B10 B12 60.92(11)
C2 B10 B6 104.94(13)
B9 B10 B6 61.88(10)
B12 B10 B6 110.31(12)
C2 B10 H10L 125.0(9)
B9 B10 H10L 122.4(9)
B12 B10 H10L 123.4(9)
B6 B10 H10L 119.2(9)
N3 B11 N2 130.11(15)
N3 B11 H11L 114.8(9)
N2 B11 H11L 114.9(9)
C2 B12 B8 105.05(14)
C2 B12 B7 58.38(11)
B8 B12 B7 61.72(11)
C2 B12 B9 99.72(13)
B8 B12 B9 61.43(11)
B7 B12 B9 107.78(14)
C2 B12 B10 54.21(11)
B8 B12 B10 107.30(13)
B7 B12 B10 104.11(14)
B9 B12 B10 57.82(10)
C2 B12 H12L 121.4(10)
B8 B12 H12L 126.3(10)
B7 B12 H12L 121.4(9)
B9 B12 H12L 127.0(10)
B10 B12 H12L 120.7(10)
O1 Li O2 104.86(14)
O1 Li N1 124.01(16)
O2 Li N1 125.43(15)
O1 Li B5 110.57(13)
O2 Li B5 107.35(14)
N1 Li B5 78.74(10)
O1 Li H5L 105.0(5)
O2 Li H5L 90.6(5)
N1 Li H5L 98.0(6)
B5 Li H5L 20.5(5)

loop_
_geom_bond_atom_site_label_1
_geom_bond_atom_site_label_2
_geom_bond_distance
N1 C3 1.2891(19)
N1 C4 1.473(2)
N1 Li 1.999(3)
N2 C3 1.4106(19)
N2 B11 1.437(2)
N2 C7 1.495(2)
N3 B11 1.418(2)
N3 C10 1.427(2)
N3 C11 1.5031(18)
N4 C10 1.2773(19)
N4 C14 1.461(2)
O1 C20 1.438(2)
O1 C17 1.447(2)
O1 Li 1.899(3)
O2 C21 1.4428(19)
O2 C24 1.446(2)
O2 Li 1.937(3)
C1 C3 1.491(2)
C1 B3 1.608(2)
C1 B5 1.636(2)
C1 B6 1.697(2)
C1 B4 1.704(2)
C2 B10 1.582(3)
C2 B3 1.648(3)
C2 B12 1.677(3)
C2 B7 1.680(3)
C2 H2L 0.93(2)
C4 C6 1.520(2)
C4 C5 1.521(2)
C4 H4 1.0000
C5 H5A 0.9800
C5 H5B 0.9800
C5 H5C 0.9800
C6 H6A 0.9800
C6 H6B 0.9800
C6 H6C 0.9800
C7 C9 1.521(2)
C7 C8 1.524(2)
C7 H7 1.0000
C8 H8A 0.9800
C8 H8B 0.9800
C8 H8C 0.9800
C9 H9A 0.9800
C9 H9B 0.9800
C9 H9C 0.9800
C10 B6 1.673(2)
C11 C12 1.513(2)
C11 C13 1.526(2)
C11 H11 1.0000
C12 H12A 0.9800
C12 H12B 0.9800
C12 H12C 0.9800
C13 H13A 0.9800
C13 H13B 0.9800
C13 H13C 0.9800
C14 C15 1.518(2)
C14 C16 1.521(2)
C14 H14 1.0000
C15 H15A 0.9800
C15 H15B 0.9800
C15 H15C 0.9800
C16 H16A 0.9800
C16 H16B 0.9800
C16 H16C 0.9800
C17 C18 1.517(3)
C17 H17A 0.9900
C17 H17B 0.9900
C18 C19 1.523(3)
C18 H18A 0.9900
C18 H18B 0.9900
C19 C20 1.490(3)
C19 H19A 0.9900
C19 H19B 0.9900
C20 H20A 0.9900
C20 H20B 0.9900
C21 C22 1.497(3)
C21 H21A 0.9900
C21 H21B 0.9900
C22 C23 1.521(3)
C22 H22A 0.9900
C22 H22B 0.9900
C23 C24 1.498(3)
C23 H23A 0.9900
C23 H23B 0.9900
C24 H24A 0.9900
C24 H24B 0.9900
B3 B7 1.796(3)
B3 B4 1.810(3)
B3 H3L 1.098(18)
B4 B5 1.754(3)
B4 B7 1.754(3)
B4 B8 1.784(3)
B4 H4L 1.104(17)
B5 B8 1.723(3)
B5 B9 1.843(3)
B5 B6 1.902(2)
B5 Li 2.710(3)
B5 H5L 1.153(17)
B6 B9 1.891(3)
B6 B10 1.934(3)
B6 H6L 1.125(16)
B7 B12 1.764(3)
B7 B8 1.808(3)
B7 H7L 1.125(16)
B8 B12 1.760(3)
B8 B9 1.810(3)
B8 H8L 1.104(19)
B9 B10 1.727(3)
B9 B12 1.783(3)
B9 H9 1.127(18)
B10 B12 1.789(3)
B10 H10L 1.104(17)
B11 H11L 1.117(17)
B12 H12L 1.103(19)
Li H5L 1.883(18)

loop_
_geom_torsion_atom_site_label_1
_geom_torsion_atom_site_label_2
_geom_torsion_atom_site_label_3
_geom_torsion_atom_site_label_4
_geom_torsion
C4 N1 C3 N2 9.6(2)
Li N1 C3 N2 179.14(14)
C4 N1 C3 C1 -165.70(13)
Li N1 C3 C1 3.9(2)
B11 N2 C3 N1 -143.64(16)
C7 N2 C3 N1 53.8(2)
B11 N2 C3 C1 31.92(18)
C7 N2 C3 C1 -130.58(13)
B3 C1 C3 N1 -153.14(14)
B5 C1 C3 N1 3.9(2)
B6 C1 C3 N1 82.88(16)
B4 C1 C3 N1 -73.17(19)
B3 C1 C3 N2 31.00(18)
B5 C1 C3 N2 -171.94(12)
B6 C1 C3 N2 -92.98(14)
B4 C1 C3 N2 110.97(15)
C3 N1 C4 C6 -129.00(16)
Li N1 C4 C6 60.15(18)
C3 N1 C4 C5 110.08(16)
Li N1 C4 C5 -60.77(16)
C3 N2 C7 C9 -136.16(14)
B11 N2 C7 C9 60.63(17)
C3 N2 C7 C8 98.93(15)
B11 N2 C7 C8 -64.28(17)
C14 N4 C10 N3 173.35(13)
C14 N4 C10 B6 -11.9(2)
B11 N3 C10 N4 130.78(16)
C11 N3 C10 N4 -39.52(18)
B11 N3 C10 B6 -44.0(2)
C11 N3 C10 B6 145.71(13)
B11 N3 C11 C12 -68.74(18)
C10 N3 C11 C12 102.78(16)
B11 N3 C11 C13 58.13(19)
C10 N3 C11 C13 -130.35(15)
C10 N4 C14 C15 -132.01(15)
C10 N4 C14 C16 107.20(17)
C20 O1 C17 C18 -0.49(19)
Li O1 C17 C18 -144.49(17)
O1 C17 C18 C19 24.6(2)
C17 C18 C19 C20 -38.11(19)
C17 O1 C20 C19 -24.69(19)
Li O1 C20 C19 124.43(16)
C18 C19 C20 O1 38.93(18)
C24 O2 C21 C22 -17.0(2)
Li O2 C21 C22 156.04(16)
O2 C21 C22 C23 34.0(2)
C21 C22 C23 C24 -37.80(19)
C21 O2 C24 C23 -7.61(19)
Li O2 C24 C23 179.48(16)
C22 C23 C24 O2 28.42(19)
C3 C1 B3 C2 -149.00(13)
B5 C1 B3 C2 51.91(17)
B6 C1 B3 C2 -21.83(16)
B4 C1 B3 C2 95.82(15)
C3 C1 B3 B7 148.40(13)
B5 C1 B3 B7 -10.69(18)
B6 C1 B3 B7 -84.43(14)
B4 C1 B3 B7 33.22(13)
C3 C1 B3 B4 115.18(15)
B5 C1 B3 B4 -43.91(13)
B6 C1 B3 B4 -117.66(13)
B10 C2 B3 C1 16.76(18)
B12 C2 B3 C1 -55.10(18)
B7 C2 B3 C1 -96.75(15)
B10 C2 B3 B7 113.51(15)
B12 C2 B3 B7 41.65(13)
B10 C2 B3 B4 80.37(15)
B12 C2 B3 B4 8.52(17)
B7 C2 B3 B4 -33.14(12)
C3 C1 B4 B5 113.09(16)
B3 C1 B4 B5 -134.36(14)
B6 C1 B4 B5 -40.84(13)
C3 C1 B4 B7 -146.20(14)
B3 C1 B4 B7 -33.65(13)
B5 C1 B4 B7 100.71(14)
B6 C1 B4 B7 59.87(17)
C3 C1 B4 B8 150.23(13)
B3 C1 B4 B8 -97.22(14)
B5 C1 B4 B8 37.14(12)
B6 C1 B4 B8 -3.70(17)
C3 C1 B4 B3 -112.55(16)
B5 C1 B4 B3 134.36(14)
B6 C1 B4 B3 93.52(15)
C2 B3 B4 C1 -109.08(14)
B7 B3 B4 C1 -142.21(14)
C1 B3 B4 B5 37.08(11)
C2 B3 B4 B5 -72.00(14)
B7 B3 B4 B5 -105.14(14)
C1 B3 B4 B7 142.21(14)
C2 B3 B4 B7 33.13(12)
C1 B3 B4 B8 96.41(13)
C2 B3 B4 B8 -12.67(15)
B7 B3 B4 B8 -45.81(12)
C3 C1 B5 B8 -153.43(13)
B3 C1 B5 B8 5.27(17)
B6 C1 B5 B8 103.24(13)
B4 C1 B5 B8 -39.99(12)
C3 C1 B5 B4 -113.44(15)
B3 C1 B5 B4 45.26(13)
B6 C1 B5 B4 143.23(12)
C3 C1 B5 B9 143.00(13)
B3 C1 B5 B9 -58.30(15)
B6 C1 B5 B9 39.67(11)
B4 C1 B5 B9 -103.56(13)
C3 C1 B5 B6 103.33(15)
B3 C1 B5 B6 -97.97(13)
B4 C1 B5 B6 -143.23(12)
C3 C1 B5 Li -6.58(15)
B3 C1 B5 Li 152.12(12)
B6 C1 B5 Li -109.91(10)
B4 C1 B5 Li 106.86(11)
B7 B4 B5 C1 -97.69(14)
B8 B4 B5 C1 -136.21(13)
B3 B4 B5 C1 -35.99(11)
C1 B4 B5 B8 136.21(13)
B7 B4 B5 B8 38.52(12)
B3 B4 B5 B8 100.22(13)
C1 B4 B5 B9 95.93(13)
B7 B4 B5 B9 -1.76(16)
B8 B4 B5 B9 -40.28(12)
B3 B4 B5 B9 59.94(15)
C1 B4 B5 B6 31.74(11)
B7 B4 B5 B6 -65.95(15)
B8 B4 B5 B6 -104.47(14)
B3 B4 B5 B6 -4.25(15)
C1 B4 B5 Li -83.52(12)
B7 B4 B5 Li 178.79(11)
B8 B4 B5 Li 140.27(13)
B3 B4 B5 Li -119.51(12)
N4 C10 B6 C1 -163.35(13)
N3 C10 B6 C1 11.13(18)
N4 C10 B6 B9 75.4(2)
N3 C10 B6 B9 -110.12(18)
N4 C10 B6 B5 -169.5(3)
N3 C10 B6 B5 5.0(5)
N4 C10 B6 B10 95.43(15)
N3 C10 B6 B10 -90.10(14)
C3 C1 B6 C10 64.47(15)
B3 C1 B6 C10 -68.14(14)
B5 C1 B6 C10 -177.52(13)
B4 C1 B6 C10 -138.97(13)
C3 C1 B6 B9 -155.78(11)
B3 C1 B6 B9 71.61(13)
B5 C1 B6 B9 -37.77(11)
B4 C1 B6 B9 0.79(16)
C3 C1 B6 B5 -118.01(14)
B3 C1 B6 B5 109.39(13)
B4 C1 B6 B5 38.56(13)
C3 C1 B6 B10 149.46(12)
B3 C1 B6 B10 16.85(14)
B5 C1 B6 B10 -92.53(12)
B4 C1 B6 B10 -53.98(16)
C1 B5 B6 C10 7.3(4)
B8 B5 B6 C10 -91.7(4)
B4 B5 B6 C10 -25.9(4)
B9 B5 B6 C10 -127.4(4)
Li B5 B6 C10 88.0(4)
B8 B5 B6 C1 -98.97(15)
B4 B5 B6 C1 -33.12(12)
B9 B5 B6 C1 -134.71(13)
Li B5 B6 C1 80.75(12)
C1 B5 B6 B9 134.71(13)
B8 B5 B6 B9 35.74(13)
B4 B5 B6 B9 101.59(14)
Li B5 B6 B9 -144.54(13)
C1 B5 B6 B10 99.26(12)
B8 B5 B6 B10 0.29(16)
B4 B5 B6 B10 66.14(15)
B9 B5 B6 B10 -35.45(11)
Li B5 B6 B10 -179.99(11)
B10 C2 B7 B4 -63.69(19)
B3 C2 B7 B4 34.61(13)
B12 C2 B7 B4 -102.72(15)
B10 C2 B7 B12 39.03(14)
B3 C2 B7 B12 137.33(13)
B10 C2 B7 B3 -98.30(16)
B12 C2 B7 B3 -137.33(13)
B10 C2 B7 B8 -1.28(19)
B3 C2 B7 B8 97.02(14)
B12 C2 B7 B8 -40.31(12)
C1 B4 B7 C2 -1.53(18)
B5 B4 B7 C2 57.60(16)
B8 B4 B7 C2 94.71(15)
B3 B4 B7 C2 -32.68(13)
C1 B4 B7 B12 -63.46(16)
B5 B4 B7 B12 -4.33(17)
B8 B4 B7 B12 32.77(12)
B3 B4 B7 B12 -94.61(14)
C1 B4 B7 B3 31.15(12)
B5 B4 B7 B3 90.28(13)
B8 B4 B7 B3 127.38(13)
C1 B4 B7 B8 -96.23(14)
B5 B4 B7 B8 -37.10(12)
B3 B4 B7 B8 -127.38(13)
C1 B3 B7 C2 108.29(15)
B4 B3 B7 C2 142.03(14)
C1 B3 B7 B4 -33.73(13)
C2 B3 B7 B4 -142.03(14)
C1 B3 B7 B12 71.99(15)
C2 B3 B7 B12 -36.30(12)
B4 B3 B7 B12 105.72(14)
C1 B3 B7 B8 11.22(17)
C2 B3 B7 B8 -97.07(14)
B4 B3 B7 B8 44.95(12)
C1 B5 B8 B12 -60.44(18)
B4 B5 B8 B12 -99.75(15)
B9 B5 B8 B12 35.70(13)
B6 B5 B8 B12 0.07(19)
Li B5 B8 B12 -179.51(17)
C1 B5 B8 B4 39.31(12)
B9 B5 B8 B4 135.45(13)
B6 B5 B8 B4 99.82(14)
Li B5 B8 B4 -79.8(2)
C1 B5 B8 B7 2.38(17)
B4 B5 B8 B7 -36.93(12)
B9 B5 B8 B7 98.52(14)
B6 B5 B8 B7 62.89(16)
Li B5 B8 B7 -116.7(2)
C1 B5 B8 B9 -96.14(13)
B4 B5 B8 B9 -135.45(13)
B6 B5 B8 B9 -35.62(12)
Li B5 B8 B9 144.8(2)
C1 B4 B8 B5 -36.26(11)
B7 B4 B8 B5 -137.43(13)
B3 B4 B8 B5 -92.16(13)
C1 B4 B8 B12 68.58(15)
B5 B4 B8 B12 104.85(14)
B7 B4 B8 B12 -32.58(12)
B3 B4 B8 B12 12.69(16)
C1 B4 B8 B7 101.16(13)
B5 B4 B8 B7 137.43(13)
B3 B4 B8 B7 45.27(11)
C1 B4 B8 B9 4.94(16)
B5 B4 B8 B9 41.21(12)
B7 B4 B8 B9 -96.22(14)
B3 B4 B8 B9 -50.95(15)
C2 B7 B8 B5 -66.10(16)
B4 B7 B8 B5 37.61(12)
B12 B7 B8 B5 -106.00(14)
B3 B7 B8 B5 -8.02(16)
C2 B7 B8 B12 39.89(12)
B4 B7 B8 B12 143.61(13)
B3 B7 B8 B12 97.98(14)
C2 B7 B8 B4 -103.72(14)
B12 B7 B8 B4 -143.61(13)
B3 B7 B8 B4 -45.64(12)
C2 B7 B8 B9 -0.62(16)
B4 B7 B8 B9 103.10(13)
B12 B7 B8 B9 -40.52(12)
B3 B7 B8 B9 57.46(16)
B5 B8 B9 B10 103.15(14)
B12 B8 B9 B10 -38.08(13)
B4 B8 B9 B10 63.28(16)
B7 B8 B9 B10 2.10(17)
B5 B8 B9 B12 141.23(14)
B4 B8 B9 B12 101.36(15)
B7 B8 B9 B12 40.18(13)
B12 B8 B9 B5 -141.23(14)
B4 B8 B9 B5 -39.87(12)
B7 B8 B9 B5 -101.05(14)
B5 B8 B9 B6 35.08(12)
B12 B8 B9 B6 -106.16(14)
B4 B8 B9 B6 -4.80(16)
B7 B8 B9 B6 -65.98(15)
C1 B5 B9 B10 5.33(16)
B8 B5 B9 B10 -98.24(15)
B4 B5 B9 B10 -57.57(16)
B6 B5 B9 B10 43.09(12)
Li B5 B9 B10 121.5(2)
C1 B5 B9 B12 69.89(14)
B8 B5 B9 B12 -33.69(12)
B4 B5 B9 B12 6.99(16)
B6 B5 B9 B12 107.65(13)
Li B5 B9 B12 -173.95(18)
C1 B5 B9 B8 103.58(14)
B4 B5 B9 B8 40.68(12)
B6 B5 B9 B8 141.33(13)
Li B5 B9 B8 -140.3(2)
C1 B5 B9 B6 -37.76(11)
B8 B5 B9 B6 -141.33(13)
B4 B5 B9 B6 -100.66(13)
Li B5 B9 B6 78.4(2)
C10 B6 B9 B10 24.84(17)
C1 B6 B9 B10 -99.27(12)
B5 B6 B9 B10 -134.82(13)
C10 B6 B9 B12 63.9(2)
C1 B6 B9 B12 -60.17(14)
B5 B6 B9 B12 -95.71(14)
B10 B6 B9 B12 39.11(12)
C10 B6 B9 B8 126.62(16)
C1 B6 B9 B8 2.50(14)
B5 B6 B9 B8 -33.04(11)
B10 B6 B9 B8 101.77(14)
C10 B6 B9 B5 159.66(18)
C1 B6 B9 B5 35.54(10)
B10 B6 B9 B5 134.82(13)
B3 C2 B10 B9 -68.60(16)
B12 C2 B10 B9 40.54(13)
B7 C2 B10 B9 2.66(19)
B3 C2 B10 B12 -109.14(14)
B7 C2 B10 B12 -37.88(14)
B3 C2 B10 B6 -4.12(16)
B12 C2 B10 B6 105.03(13)
B7 C2 B10 B6 67.14(17)
B12 B9 B10 C2 -39.74(13)
B8 B9 B10 C2 -2.82(17)
B5 B9 B10 C2 57.03(16)
B6 B9 B10 C2 98.63(14)
B8 B9 B10 B12 36.92(12)
B5 B9 B10 B12 96.78(14)
B6 B9 B10 B12 138.37(13)
B12 B9 B10 B6 -138.37(13)
B8 B9 B10 B6 -101.45(13)
B5 B9 B10 B6 -41.60(12)
C10 B6 B10 C2 97.93(13)
C1 B6 B10 C2 -8.03(15)
B9 B6 B10 C2 -100.52(14)
B5 B6 B10 C2 -62.83(14)
C10 B6 B10 B9 -161.55(13)
C1 B6 B10 B9 92.50(12)
B5 B6 B10 B9 37.69(12)
C10 B6 B10 B12 160.21(14)
C1 B6 B10 B12 54.25(16)
B9 B6 B10 B12 -38.24(13)
B5 B6 B10 B12 -0.55(16)
C10 N3 B11 N2 4.1(3)
C11 N3 B11 N2 174.09(15)
C3 N2 B11 N3 20.0(2)
C7 N2 B11 N3 -177.58(15)
B10 C2 B12 B8 -100.70(14)
B3 C2 B12 B8 -0.36(18)
B7 C2 B12 B8 42.13(12)
B10 C2 B12 B7 -142.83(13)
B3 C2 B12 B7 -42.48(13)
B10 C2 B12 B9 -37.86(12)
B3 C2 B12 B9 62.49(16)
B7 C2 B12 B9 104.97(13)
B3 C2 B12 B10 100.35(15)
B7 C2 B12 B10 142.83(13)
B5 B8 B12 C2 56.16(18)
B4 B8 B12 C2 -8.16(17)
B7 B8 B12 C2 -40.43(12)
B9 B8 B12 C2 93.02(14)
B5 B8 B12 B7 96.59(15)
B4 B8 B12 B7 32.28(12)
B9 B8 B12 B7 133.45(14)
B5 B8 B12 B9 -36.86(14)
B4 B8 B12 B9 -101.17(14)
B7 B8 B12 B9 -133.45(14)
B5 B8 B12 B10 -0.44(19)
B4 B8 B12 B10 -64.75(17)
B7 B8 B12 B10 -97.03(15)
B9 B8 B12 B10 36.42(13)
B4 B7 B12 C2 99.47(14)
B3 B7 B12 C2 35.50(11)
B8 B7 B12 C2 132.65(13)
C2 B7 B12 B8 -132.65(13)
B4 B7 B12 B8 -33.18(12)
B3 B7 B12 B8 -97.15(13)
C2 B7 B12 B9 -90.61(14)
B4 B7 B12 B9 8.85(17)
B3 B7 B12 B9 -55.11(16)
B8 B7 B12 B9 42.04(12)
C2 B7 B12 B10 -30.35(11)
B4 B7 B12 B10 69.11(16)
B3 B7 B12 B10 5.15(15)
B8 B7 B12 B10 102.29(14)
B10 B9 B12 C2 36.03(12)
B8 B9 B12 C2 -101.93(14)
B5 B9 B12 C2 -69.23(14)
B6 B9 B12 C2 -4.44(16)
B10 B9 B12 B8 137.96(14)
B5 B9 B12 B8 32.70(12)
B6 B9 B12 B8 97.49(14)
B10 B9 B12 B7 95.78(14)
B8 B9 B12 B7 -42.18(13)
B5 B9 B12 B7 -9.48(16)
B6 B9 B12 B7 55.31(16)
B8 B9 B12 B10 -137.96(14)
B5 B9 B12 B10 -105.26(14)
B6 B9 B12 B10 -40.47(12)
B9 B10 B12 C2 -134.39(14)
B6 B10 B12 C2 -95.73(15)
C2 B10 B12 B8 96.36(15)
B9 B10 B12 B8 -38.03(13)
B6 B10 B12 B8 0.63(18)
C2 B10 B12 B7 32.04(12)
B9 B10 B12 B7 -102.35(14)
B6 B10 B12 B7 -63.69(16)
C2 B10 B12 B9 134.39(14)
B6 B10 B12 B9 38.66(12)
C20 O1 Li O2 50.53(19)
C17 O1 Li O2 -167.34(15)
C20 O1 Li N1 -154.98(16)
C17 O1 Li N1 -12.8(3)
C20 O1 Li B5 -64.88(17)
C17 O1 Li B5 77.2(2)
C21 O2 Li O1 43.0(2)
C24 O2 Li O1 -145.15(15)
C21 O2 Li N1 -111.0(2)
C24 O2 Li N1 60.8(3)
C21 O2 Li B5 160.63(13)
C24 O2 Li B5 -27.5(2)
C3 N1 Li O1 101.3(2)
C4 N1 Li O1 -88.2(2)
C3 N1 Li O2 -109.4(2)
C4 N1 Li O2 61.0(2)
C3 N1 Li B5 -6.03(16)
C4 N1 Li B5 164.44(11)
C1 B5 Li O1 -116.46(15)
B8 B5 Li O1 7.5(3)
B4 B5 Li O1 -56.76(17)
B9 B5 Li O1 124.2(2)
B6 B5 Li O1 -172.11(13)
C1 B5 Li O2 129.71(13)
B8 B5 Li O2 -106.4(2)
B4 B5 Li O2 -170.60(12)
B9 B5 Li O2 10.3(3)
B6 B5 Li O2 74.06(15)
C1 B5 Li N1 5.86(11)
B8 B5 Li N1 129.8(2)
B4 B5 Li N1 65.55(12)
B9 B5 Li N1 -113.5(2)
B6 B5 Li N1 -49.80(13)
